data_4302627
loop_
_publ_author_name
'Lei Zhang'
'Zhao-Ji Li'
'Qi-Pu Lin'
'Ye-Yan Qin'
'Jian Zhang'
'Pei-Xiu Yin'
'Jian-Kai Cheng'
'Yuan-Gen Yao'

_publ_contact_author_email yyg@fjirsm.ac.cn
_publ_contact_author_fax 86-591-83714946
_publ_contact_author_name 'Yuan-Gen Yao'
_publ_contact_author_phone 86-591-83711523
_publ_section_title
;
Synthesis, Structure, and Luminescent Properties of Hybrid
Inorganic-Organic Framework Materials Formed by Lead Aromatic
Carboxylates: Inorganic Connectivity Variation from 0D to 3D
;
_journal_name_full 'Inorganic Chemistry'
_journal_page_first 6517
_journal_page_last 6525
_journal_paper_doi 10.1021/ic900425r
_journal_volume 48
_journal_year 2009
_chemical_formula_moiety 'C8 H4 O4 Pb'
_chemical_formula_sum 'C8 H4 O4 Pb'
_chemical_formula_weight 371.31
_chemical_name_systematic
; 
 ? 
;
_space_group_IT_number 61
_symmetry_cell_setting orthorhombic
_symmetry_space_group_name_Hall '-P 2ac 2ab'
_symmetry_space_group_name_H-M 'P b c a'
_atom_sites_solution_hydrogens geom
_atom_sites_solution_primary direct
_atom_sites_solution_secondary difmap
_audit_creation_method SHELXL-97
_cell_angle_alpha 90.00
_cell_angle_beta 90.00
_cell_angle_gamma 90.00
_cell_formula_units_Z 8
_cell_length_a 7.726(3)
_cell_length_b 10.277(5)
_cell_length_c 18.324(9)
_cell_measurement_reflns_used 1121
_cell_measurement_temperature 293(2)
_cell_measurement_theta_max 27.4333
_cell_measurement_theta_min 2.2719
_cell_volume 1454.9(12)
_computing_cell_refinement 'Bruker XSCANS'
_computing_data_collection 'Bruker XSCANS'
_computing_data_reduction 'Bruker SHELXTL'
_computing_molecular_graphics 'Bruker SHELXTL'
_computing_publication_material 'Bruker SHELXTL'
_computing_structure_refinement 'SHELXL-97 (Sheldrick, 1997)'
_computing_structure_solution 'SHELXS-97 (Sheldrick, 1990)'
_diffrn_ambient_temperature 293(2)
_diffrn_detector_area_resol_mean none
_diffrn_measured_fraction_theta_full 0.983
_diffrn_measured_fraction_theta_max 0.983
_diffrn_measurement_device_type 'Bruker P4'
_diffrn_measurement_method '\w scans'
_diffrn_radiation_monochromator graphite
_diffrn_radiation_source 'fine-focus sealed tube'
_diffrn_radiation_type MoK\a
_diffrn_radiation_wavelength 0.71073
_diffrn_reflns_av_R_equivalents 0.0771
_diffrn_reflns_av_sigmaI/netI 0.0408
_diffrn_reflns_limit_h_max 9
_diffrn_reflns_limit_h_min -10
_diffrn_reflns_limit_k_max 11
_diffrn_reflns_limit_k_min -13
_diffrn_reflns_limit_l_max 22
_diffrn_reflns_limit_l_min -23
_diffrn_reflns_number 10177
_diffrn_reflns_theta_full 27.44
_diffrn_reflns_theta_max 27.44
_diffrn_reflns_theta_min 3.45
_diffrn_standards_interval_count 0
_diffrn_standards_interval_time .
_diffrn_standards_number 0
_exptl_absorpt_coefficient_mu 23.162
_exptl_absorpt_correction_T_max 0.022
_exptl_absorpt_correction_T_min 0.010
_exptl_absorpt_correction_type multi-scan
_exptl_absorpt_process_details CrystalClear
_exptl_crystal_colour Colorless
_exptl_crystal_density_diffrn 3.390
_exptl_crystal_density_method 'not measured'
_exptl_crystal_description Prism
_exptl_crystal_F_000 1328
_exptl_crystal_size_max 0.2000
_exptl_crystal_size_mid 0.1100
_exptl_crystal_size_min 0.0900
_refine_diff_density_max 1.543
_refine_diff_density_min -2.187
_refine_diff_density_rms 0.276
_refine_ls_extinction_method none
_refine_ls_goodness_of_fit_ref 1.048
_refine_ls_hydrogen_treatment constr
_refine_ls_matrix_type full
_refine_ls_number_parameters 118
_refine_ls_number_reflns 1657
_refine_ls_number_restraints 0
_refine_ls_restrained_S_all 1.048
_refine_ls_R_factor_all 0.0491
_refine_ls_R_factor_gt 0.0375
_refine_ls_shift/su_max 0.002
_refine_ls_shift/su_mean 0.001
_refine_ls_structure_factor_coef Fsqd
_refine_ls_weighting_details 'calc w=1/[\s^2^(Fo^2^)+(0.0548P)^2^+0.0000P] where P=(Fo^2^+2Fc^2^)/3'
_refine_ls_weighting_scheme calc
_refine_ls_wR_factor_gt 0.0924
_refine_ls_wR_factor_ref 0.1004
_reflns_number_gt 1332
_reflns_number_total 1657
_reflns_threshold_expression >2sigma(I)
_cod_data_source_file ic900425r_si_001_4.cif
_cod_data_source_block 3
_cod_depositor_comments
;
The following automatic conversions were performed:
'_symmetry_cell_setting' value 'Orthorhombic' changed to 'orthorhombic'
according to '/home/saulius/struct/CIF-dictionaries/cif_core.dic'
dictionary named 'cif_core.dic' version 2.4.1 from
2010-06-29.

'_exptl_absorpt_correction_type' value 'Multi-scan' changed
to 'multi-scan' according to
'/home/saulius/struct/CIF-dictionaries/cif_core.dic' dictionary named
'cif_core.dic' version 2.4.1 from 2010-06-29.

Automatic conversion script
Id: cif_fix_enum 1527 2010-12-29 10:47:43Z saulius 
;
_cod_database_code 4302627

loop_
_symmetry_equiv_pos_as_xyz
'x, y, z'
'-x+1/2, -y, z+1/2'
'x+1/2, -y+1/2, -z'
'-x, y+1/2, -z+1/2'
'-x, -y, -z'
'x-1/2, y, -z-1/2'
'-x-1/2, y-1/2, z'
'x, -y-1/2, z-1/2'

loop_
_atom_site_label
_atom_site_type_symbol
_atom_site_fract_x
_atom_site_fract_y
_atom_site_fract_z
_atom_site_U_iso_or_equiv
_atom_site_adp_type
_atom_site_occupancy
_atom_site_symmetry_multiplicity
_atom_site_calc_flag
_atom_site_refinement_flags
_atom_site_disorder_assembly
_atom_site_disorder_group
Pb1 Pb 0.50752(3) -0.29744(2) -0.518227(15) 0.02086(15) Uani 1 1 d . . .
O1 O 0.3422(7) -0.2824(4) -0.4014(3) 0.0267(11) Uani 1 1 d . . .
O2 O 0.4711(6) -0.4690(5) -0.4190(3) 0.0240(10) Uani 1 1 d . . .
O3 O 0.3202(7) -0.4097(4) -0.0237(3) 0.0234(11) Uani 1 1 d . . .
O4 O 0.3051(6) -0.6211(4) -0.0530(3) 0.0210(10) Uani 1 1 d . . .
C3 C 0.4335(9) -0.5602(6) -0.1955(4) 0.0238(15) Uani 1 1 d . . .
H3A H 0.4744 -0.6386 -0.1768 0.029 Uiso 1 1 calc R . .
C1 C 0.3795(9) -0.4204(6) -0.2989(4) 0.0196(14) Uani 1 1 d . . .
C8 C 0.3288(8) -0.5021(6) -0.0691(3) 0.0186(13) Uani 1 1 d . . .
C4 C 0.3605(8) -0.4704(6) -0.1488(4) 0.0202(14) Uani 1 1 d . . .
C2 C 0.4468(9) -0.5358(7) -0.2696(4) 0.0230(14) Uani 1 1 d . . .
H2A H 0.5004 -0.5961 -0.3000 0.028 Uiso 1 1 calc R . .
C7 C 0.3949(8) -0.3900(6) -0.3777(4) 0.0202(14) Uani 1 1 d . . .
C6 C 0.3101(9) -0.3288(7) -0.2522(4) 0.0226(14) Uani 1 1 d . . .
H6A H 0.2686 -0.2508 -0.2710 0.027 Uiso 1 1 calc R . .
C5 C 0.3009(9) -0.3513(6) -0.1770(4) 0.0223(14) Uani 1 1 d . . .
H5A H 0.2559 -0.2881 -0.1460 0.027 Uiso 1 1 calc R . .

loop_
_atom_site_aniso_label
_atom_site_aniso_U_11
_atom_site_aniso_U_22
_atom_site_aniso_U_33
_atom_site_aniso_U_23
_atom_site_aniso_U_13
_atom_site_aniso_U_12
Pb1 0.0248(2) 0.0215(2) 0.0163(2) 0.00042(10) 0.00073(9) 0.00064(9)
O1 0.046(3) 0.020(2) 0.014(3) 0.004(2) 0.002(2) 0.005(2)
O2 0.029(2) 0.025(2) 0.017(2) -0.005(2) 0.006(2) 0.002(2)
O3 0.034(3) 0.019(2) 0.017(3) -0.001(2) 0.004(2) -0.005(2)
O4 0.024(2) 0.018(2) 0.021(3) 0.005(2) 0.000(2) -0.0010(19)
C3 0.027(4) 0.017(3) 0.026(4) 0.005(3) 0.003(3) 0.005(3)
C1 0.026(3) 0.021(3) 0.012(3) 0.001(3) 0.001(3) -0.002(3)
C8 0.013(3) 0.019(3) 0.023(4) 0.000(3) 0.002(2) -0.002(2)
C4 0.020(3) 0.018(3) 0.023(4) -0.001(3) 0.001(2) -0.004(3)
C2 0.029(3) 0.018(3) 0.022(4) -0.003(3) 0.009(3) 0.002(3)
C7 0.020(3) 0.020(3) 0.021(4) -0.002(3) 0.002(3) -0.005(3)
C6 0.026(3) 0.025(3) 0.017(4) 0.002(3) -0.001(3) 0.000(3)
C5 0.028(4) 0.017(3) 0.022(4) -0.004(3) -0.001(3) 0.002(3)

loop_
_atom_type_symbol
_atom_type_description
_atom_type_scat_dispersion_real
_atom_type_scat_dispersion_imag
_atom_type_scat_source
C C 0.0033 0.0016 'International Tables Vol C Tables 4.2.6.8 and 6.1.1.4'
H H 0.0000 0.0000 'International Tables Vol C Tables 4.2.6.8 and 6.1.1.4'
O O 0.0106 0.0060 'International Tables Vol C Tables 4.2.6.8 and 6.1.1.4'
Pb Pb -3.3944 10.1111 'International Tables Vol C Tables 4.2.6.8 and 6.1.1.4'

loop_
_geom_angle_atom_site_label_1
_geom_angle_atom_site_label_2
_geom_angle_atom_site_label_3
_geom_angle
_geom_angle_site_symmetry_1
_geom_angle_site_symmetry_3
_geom_angle_publ_flag
O1 Pb1 O2 51.29(14) . . ?
O1 Pb1 O3 72.25(15) . 8 ?
O2 Pb1 O3 122.51(15) . 8 ?
O1 Pb1 O4 76.01(16) . 2_544 ?
O2 Pb1 O4 81.47(15) . 2_544 ?
O3 Pb1 O4 74.82(15) 8 2_544 ?
O1 Pb1 O2 117.21(15) . 5_644 ?
O2 Pb1 O2 72.08(19) . 5_644 ?
O3 Pb1 O2 139.60(16) 8 5_644 ?
O4 Pb1 O2 70.50(14) 2_544 5_644 ?
O1 Pb1 O4 79.38(15) . 4_654 ?
O2 Pb1 O4 100.43(16) . 4_654 ?
O3 Pb1 O4 76.24(15) 8 4_654 ?
O4 Pb1 O4 146.49(13) 2_544 4_654 ?
O2 Pb1 O4 142.25(14) 5_644 4_654 ?
O1 Pb1 O3 103.45(16) . 6_655 ?
O2 Pb1 O3 67.18(14) . 6_655 ?
O3 Pb1 O3 147.18(12) 8 6_655 ?
O4 Pb1 O3 136.90(13) 2_544 6_655 ?
O2 Pb1 O3 72.10(14) 5_644 6_655 ?
O4 Pb1 O3 71.03(14) 4_654 6_655 ?
O1 Pb1 C7 25.77(15) . . ?
O2 Pb1 C7 25.84(16) . . ?
O3 Pb1 C7 97.94(17) 8 . ?
O4 Pb1 C7 80.46(17) 2_544 . ?
O2 Pb1 C7 96.16(17) 5_644 . ?
O4 Pb1 C7 87.18(17) 4_654 . ?
O3 Pb1 C7 83.02(16) 6_655 . ?
O1 Pb1 O1 145.16(13) . 3_544 ?
O2 Pb1 O1 128.08(14) . 3_544 ?
O3 Pb1 O1 103.43(14) 8 3_544 ?
O4 Pb1 O1 137.49(14) 2_544 3_544 ?
O2 Pb1 O1 88.94(13) 5_644 3_544 ?
O4 Pb1 O1 66.25(14) 4_654 3_544 ?
O3 Pb1 O1 61.00(13) 6_655 3_544 ?
C7 Pb1 O1 140.13(16) . 3_544 ?
O1 Pb1 Pb1 109.41(12) . 3_544 ?
O2 Pb1 Pb1 98.89(11) . 3_544 ?
O3 Pb1 Pb1 110.14(12) 8 3_544 ?
O4 Pb1 Pb1 173.39(10) 2_544 3_544 ?
O2 Pb1 Pb1 103.26(10) 5_644 3_544 ?
O4 Pb1 Pb1 40.04(10) 4_654 3_544 ?
O3 Pb1 Pb1 39.19(9) 6_655 3_544 ?
C7 Pb1 Pb1 102.76(13) . 3_544 ?
O1 Pb1 Pb1 38.15(10) 3_544 3_544 ?
O1 Pb1 Pb1 49.78(12) . 3_444 ?
O2 Pb1 Pb1 86.75(11) . 3_444 ?
O3 Pb1 Pb1 43.10(11) 8 3_444 ?
O4 Pb1 Pb1 40.54(10) 2_544 3_444 ?
O2 Pb1 Pb1 110.35(10) 5_644 3_444 ?
O4 Pb1 Pb1 105.95(10) 4_654 3_444 ?
O3 Pb1 Pb1 152.09(10) 6_655 3_444 ?
C7 Pb1 Pb1 69.08(13) . 3_444 ?
O1 Pb1 Pb1 144.67(9) 3_544 3_444 ?
Pb1 Pb1 Pb1 145.98(2) 3_544 3_444 ?
O1 Pb1 Pb1 84.91(9) . 5_644 ?
O2 Pb1 Pb1 36.99(11) . 5_644 ?
O3 Pb1 Pb1 143.74(11) 8 5_644 ?
O4 Pb1 Pb1 72.50(9) 2_544 5_644 ?
O2 Pb1 Pb1 35.09(12) 5_644 5_644 ?
O4 Pb1 Pb1 127.54(10) 4_654 5_644 ?
O3 Pb1 Pb1 64.62(9) 6_655 5_644 ?
C7 Pb1 Pb1 61.58(13) . 5_644 ?
O1 Pb1 Pb1 111.16(8) 3_544 5_644 ?
Pb1 Pb1 Pb1 103.790(13) 3_544 5_644 ?
Pb1 Pb1 Pb1 100.701(14) 3_444 5_644 ?
C7 O1 Pb1 94.4(4) . . ?
C7 O1 Pb1 132.1(4) . 3_444 ?
Pb1 O1 Pb1 92.06(16) . 3_444 ?
C7 O2 Pb1 91.9(4) . . ?
C7 O2 Pb1 150.5(4) . 5_644 ?
Pb1 O2 Pb1 107.92(19) . 5_644 ?
C8 O3 Pb1 128.1(4) . 8_556 ?
C8 O3 Pb1 122.6(4) . 6 ?
Pb1 O3 Pb1 97.71(15) 8_556 6 ?
C8 O4 Pb1 119.6(4) . 2_545 ?
C8 O4 Pb1 133.6(4) . 4_644 ?
Pb1 O4 Pb1 99.42(14) 2_545 4_644 ?
C4 C3 C2 121.1(6) . . ?
C4 C3 H3A 119.4 . . ?
C2 C3 H3A 119.4 . . ?
C6 C1 C2 118.9(6) . . ?
C6 C1 C7 119.4(6) . . ?
C2 C1 C7 121.4(6) . . ?
O3 C8 O4 124.2(6) . . ?
O3 C8 C4 118.7(5) . . ?
O4 C8 C4 116.9(6) . . ?
C3 C4 C5 119.3(6) . . ?
C3 C4 C8 121.3(6) . . ?
C5 C4 C8 119.2(6) . . ?
C3 C2 C1 120.1(6) . . ?
C3 C2 H2A 120.0 . . ?
C1 C2 H2A 120.0 . . ?
O1 C7 O2 120.9(7) . . ?
O1 C7 C1 119.8(6) . . ?
O2 C7 C1 119.2(6) . . ?
O1 C7 Pb1 59.9(4) . . ?
O2 C7 Pb1 62.2(4) . . ?
C1 C7 Pb1 164.8(4) . . ?
C1 C6 C5 121.2(6) . . ?
C1 C6 H6A 119.4 . . ?
C5 C6 H6A 119.4 . . ?
C6 C5 C4 119.2(6) . . ?
C6 C5 H5A 120.4 . . ?
C4 C5 H5A 120.4 . . ?

loop_
_geom_bond_atom_site_label_1
_geom_bond_atom_site_label_2
_geom_bond_distance
_geom_bond_site_symmetry_2
_geom_bond_publ_flag
Pb1 O1 2.497(5) . ?
Pb1 O2 2.549(5) . ?
Pb1 O3 2.576(4) 8 ?
Pb1 O4 2.634(5) 2_544 ?
Pb1 O2 2.667(5) 5_644 ?
Pb1 O4 2.662(4) 4_654 ?
Pb1 O3 2.785(5) 6_655 ?
Pb1 C7 2.879(7) . ?
Pb1 O1 3.087(5) 3_544 ?
Pb1 Pb1 4.0398(14) 3_544 ?
Pb1 Pb1 4.0398(14) 3_444 ?
Pb1 Pb1 4.218(2) 5_644 ?
O1 C7 1.255(7) . ?
O1 Pb1 3.087(5) 3_444 ?
O2 C7 1.255(8) . ?
O2 Pb1 2.667(5) 5_644 ?
O3 C8 1.263(7) . ?
O3 Pb1 2.576(4) 8_556 ?
O3 Pb1 2.785(5) 6 ?
O4 C8 1.271(7) . ?
O4 Pb1 2.634(5) 2_545 ?
O4 Pb1 2.662(4) 4_644 ?
C3 C4 1.379(9) . ?
C3 C2 1.386(10) . ?
C3 H3A 0.9300 . ?
C1 C6 1.381(9) . ?
C1 C2 1.401(9) . ?
C1 C7 1.483(9) . ?
C8 C4 1.517(9) . ?
C4 C5 1.406(8) . ?
C2 H2A 0.9300 . ?
C6 C5 1.398(10) . ?
C6 H6A 0.9300 . ?
C5 H5A 0.9300 . ?
